data_7129312
loop_
_publ_author_name
'Xiao, Jun-An'
'Peng, Hai'
'Liang, Jin-Shao'
'Meng, Ru-Fang'
'Su, Wei'
'Xiao, Qi'
'Yang, Hua'

_publ_section_title
;
 Gold/scandium bimetallic relay catalysis of formal [5+2]- and
 [4+2]-annulations: access to tetracyclic indole scaffolds
;
_journal_name_full 'Chemical Communications'
_journal_paper_doi 10.1039/D1CC05658A
_journal_year 2021
_chemical_formula_moiety '4(C24 H23 N O4)'
_chemical_formula_sum 'C96 H92 N4 O16'
_chemical_formula_weight 1557.74
_space_group_crystal_system monoclinic
_space_group_IT_number 14
_space_group_name_Hall '-P 2ybc'
_space_group_name_H-M_alt 'P 1 21/c 1'
_atom_sites_solution_hydrogens geom
_atom_sites_solution_primary direct
_atom_sites_solution_secondary difmap
_audit_creation_date 2021-05-24
_audit_creation_method
;
Olex2 1.2
(compiled 2018.05.29 svn.r3508 for OlexSys, GUI svn.r5506)
;
_audit_update_record
;
2021-05-25 deposited with the CCDC.	2021-11-16 downloaded from the CCDC.
;
_cell_angle_alpha 90.00
_cell_angle_beta 96.028(2)
_cell_angle_gamma 90.00
_cell_formula_units_Z 1
_cell_length_a 11.5856(7)
_cell_length_b 7.9134(5)
_cell_length_c 21.1647(13)
_cell_measurement_reflns_used 5762
_cell_measurement_temperature 293(2)
_cell_measurement_theta_max 22.942
_cell_measurement_theta_min 3.123
_cell_volume 1929.7(2)
_computing_cell_refinement 'SAINT V8.38A (?, 2016)'
_computing_data_reduction 'SAINT V8.38A (?, 2016)'
_computing_molecular_graphics 'Olex2 (Dolomanov et al., 2009)'
_computing_publication_material 'Olex2 (Dolomanov et al., 2009)'
_computing_structure_refinement 'XL (Sheldrick, 2008)'
_computing_structure_solution 'XS (Sheldrick, 2008)'
_diffrn_ambient_temperature 293(2)
_diffrn_measured_fraction_theta_full 0.999
_diffrn_measured_fraction_theta_max 0.999
_diffrn_measurement_device_type 'CCD area detector'
_diffrn_measurement_method 'phi and omega scans'
_diffrn_radiation_monochromator graphite
_diffrn_radiation_type MoK\a
_diffrn_radiation_wavelength 0.71076
_diffrn_reflns_av_R_equivalents 0.0776
_diffrn_reflns_av_unetI/netI 0.0692
_diffrn_reflns_limit_h_max 15
_diffrn_reflns_limit_h_min -15
_diffrn_reflns_limit_k_max 10
_diffrn_reflns_limit_k_min -10
_diffrn_reflns_limit_l_max 27
_diffrn_reflns_limit_l_min -27
_diffrn_reflns_number 29285
_diffrn_reflns_theta_full 27.52
_diffrn_reflns_theta_max 27.52
_diffrn_reflns_theta_min 3.12
_diffrn_source 'fine-focus sealed tube'
_exptl_absorpt_coefficient_mu 0.091
_exptl_absorpt_correction_T_max 0.7456
_exptl_absorpt_correction_T_min 0.6771
_exptl_absorpt_correction_type multi-scan
_exptl_absorpt_process_details
;
SADABS-2016/2 (Bruker,2016/2) was used for absorption correction.
wR2(int) was 0.0696 before and 0.0620 after correction.
The Ratio of minimum to maximum transmission is 0.9081.
The \l/2 correction factor is Not present.
;
_exptl_crystal_colour colorless
_exptl_crystal_density_diffrn 1.340
_exptl_crystal_density_method 'not measured'
_exptl_crystal_description bar
_exptl_crystal_F_000 824
_exptl_crystal_size_max 0.367
_exptl_crystal_size_mid 0.212
_exptl_crystal_size_min 0.075
_refine_diff_density_max 0.534
_refine_diff_density_min -0.190
_refine_diff_density_rms 0.045
_refine_ls_extinction_method none
_refine_ls_goodness_of_fit_ref 1.026
_refine_ls_hydrogen_treatment constr
_refine_ls_matrix_type full
_refine_ls_number_parameters 266
_refine_ls_number_reflns 4440
_refine_ls_number_restraints 0
_refine_ls_restrained_S_all 1.026
_refine_ls_R_factor_all 0.1541
_refine_ls_R_factor_gt 0.0683
_refine_ls_shift/su_max 0.484
_refine_ls_shift/su_mean 0.008
_refine_ls_structure_factor_coef Fsqd
_refine_ls_weighting_details 'calc w=1/[\s^2^(Fo^2^)+(0.0603P)^2^+0.9789P] where P=(Fo^2^+2Fc^2^)/3'
_refine_ls_weighting_scheme calc
_refine_ls_wR_factor_gt 0.1359
_refine_ls_wR_factor_ref 0.1658
_reflns_number_gt 2311
_reflns_number_total 4440
_reflns_threshold_expression >2sigma(I)
_cod_data_source_file d1cc05658a2.cif
_cod_data_source_block xiaoja_524_0m
_cod_database_code 7129312
_olex2_refinement_description
;
1. Fixed Uiso
 At 1.2 times of:
  All C(H) groups, All C(H,H) groups
 At 1.5 times of:
  All C(H,H,H) groups
2.a Ternary CH refined with riding coordinates:
 C20(H20)
2.b Secondary CH2 refined with riding coordinates:
 C19(H19A,H19B)
2.c Aromatic/amide H refined with riding coordinates:
 C4(H4), C17(H17), C14(H14), C16(H16), C3(H3), C15(H15), C1(H1), C2(H2)
2.d Idealised Me refined as rotating group:
 C24(H24A,H24B,H24C), C11(H11A,H11B,H11C), C23(H23A,H23B,H23C), C18(H18A,H18B,
 H18C)
;
_olex2_submission_special_instructions 'No special instructions were received'

loop_
_space_group_symop_id
_space_group_symop_operation_xyz
1 'x, y, z'
2 '-x, y+1/2, -z+1/2'
3 '-x, -y, -z'
4 'x, -y-1/2, z-1/2'

loop_
_atom_site_label
_atom_site_type_symbol
_atom_site_fract_x
_atom_site_fract_y
_atom_site_fract_z
_atom_site_U_iso_or_equiv
_atom_site_adp_type
_atom_site_occupancy
_atom_site_calc_flag
_atom_site_disorder_assembly
_atom_site_disorder_group
_atom_site_refinement_flags_posn
O2 O 0.06602(16) 0.3479(2) 0.21380(9) 0.0540(5) Uani 1 d . . .
O4 O 0.15047(15) 0.0597(2) 0.11099(8) 0.0483(5) Uani 1 d . . .
C22 C 0.1282(2) 0.4448(3) 0.17929(12) 0.0404(6) Uani 1 d . . .
C21 C 0.1151(2) 0.2174(3) 0.09930(12) 0.0394(6) Uani 1 d . . .
O3 O 0.03147(17) 0.2540(2) 0.06400(10) 0.0621(6) Uani 1 d . . .
O1 O 0.13140(18) 0.5954(3) 0.18437(10) 0.0689(6) Uani 1 d . . .
C20 C 0.1943(2) 0.3443(3) 0.13454(12) 0.0395(6) Uani 1 d . . .
H20 H 0.2572 0.2835 0.1595 0.047 Uiso 1 calc . . R
C6 C 0.3130(2) 0.3336(3) -0.01694(12) 0.0468(7) Uani 1 d . . .
C12 C 0.4964(2) 0.3821(3) 0.14345(12) 0.0399(6) Uani 1 d . . .
C9 C 0.5309(2) 0.2680(3) 0.04325(13) 0.0408(6) Uani 1 d . . .
C8 C 0.4430(2) 0.3494(3) 0.07796(14) 0.0495(7) Uani 1 d . . .
C19 C 0.2476(2) 0.4627(3) 0.08774(14) 0.0493(7) Uani 1 d . . .
H19A H 0.1854 0.5098 0.0588 0.059 Uiso 1 calc . . R
H19B H 0.2855 0.5557 0.1115 0.059 Uiso 1 calc . . R
N1 N 0.62913(18) 0.2477(3) 0.08687(11) 0.0499(6) Uani 1 d . . .
C5 C 0.4007(2) 0.2606(3) -0.05071(13) 0.0490(7) Uani 1 d . . .
C7 C 0.3358(2) 0.3794(3) 0.04854(13) 0.0491(7) Uani 1 d . . .
C13 C 0.6089(2) 0.3148(3) 0.14501(13) 0.0462(7) Uani 1 d . . .
C24 C 0.0020(3) 0.4337(4) 0.25939(14) 0.0602(8) Uani 1 d . . .
H24A H -0.0533 0.5094 0.2375 0.090 Uiso 1 calc . . GR
H24B H 0.0548 0.4967 0.2884 0.090 Uiso 1 calc . . GR
H24C H -0.0381 0.3519 0.2825 0.090 Uiso 1 calc . . GR
C4 C 0.3717(3) 0.2269(4) -0.11694(14) 0.0628(9) Uani 1 d . . .
H4 H 0.4276 0.1809 -0.1404 0.075 Uiso 1 calc . . R
C17 C 0.4649(2) 0.4627(4) 0.19744(13) 0.0504(7) Uani 1 d . . .
H17 H 0.3914 0.5101 0.1972 0.060 Uiso 1 calc . . R
C10 C 0.5120(2) 0.2230(3) -0.02028(13) 0.0458(7) Uani 1 d . . .
C11 C 0.5999(3) 0.1368(4) -0.05578(15) 0.0721(10) Uani 1 d . . .
H11A H 0.6347 0.2178 -0.0818 0.108 Uiso 1 calc . . GR
H11B H 0.5628 0.0498 -0.0822 0.108 Uiso 1 calc . . GR
H11C H 0.6589 0.0875 -0.0262 0.108 Uiso 1 calc . . GR
C14 C 0.6849(3) 0.3205(4) 0.20027(15) 0.0606(8) Uani 1 d . . .
H14 H 0.7579 0.2709 0.2016 0.073 Uiso 1 calc . . R
C16 C 0.5425(3) 0.4723(4) 0.25123(14) 0.0627(9) Uani 1 d . . .
H16 H 0.5215 0.5282 0.2870 0.075 Uiso 1 calc . . R
C3 C 0.2646(3) 0.2606(5) -0.14610(15) 0.0751(10) Uani 1 d . . .
H3 H 0.2480 0.2389 -0.1893 0.090 Uiso 1 calc . . R
C15 C 0.6514(3) 0.3996(4) 0.25258(15) 0.0684(9) Uani 1 d . . .
H15 H 0.7023 0.4047 0.2896 0.082 Uiso 1 calc . . R
C1 C 0.2024(3) 0.3628(4) -0.04973(14) 0.0605(8) Uani 1 d . . .
H1 H 0.1437 0.4075 -0.0280 0.073 Uiso 1 calc . . R
C2 C 0.1803(3) 0.3267(5) -0.11231(16) 0.0727(10) Uani 1 d . . .
H2 H 0.1067 0.3471 -0.1328 0.087 Uiso 1 calc . . R
C23 C 0.0820(3) -0.0710(4) 0.07748(14) 0.0632(9) Uani 1 d . . .
H23A H 0.0898 -0.0631 0.0329 0.095 Uiso 1 calc . . GR
H23B H 0.0019 -0.0570 0.0843 0.095 Uiso 1 calc . . GR
H23C H 0.1087 -0.1796 0.0929 0.095 Uiso 1 calc . . GR
C18 C 0.7432(2) 0.1859(5) 0.07440(17) 0.0743(10) Uani 1 d . . .
H18A H 0.7392 0.0665 0.0664 0.111 Uiso 1 calc . . GR
H18B H 0.7982 0.2076 0.1107 0.111 Uiso 1 calc . . GR
H18C H 0.7674 0.2429 0.0380 0.111 Uiso 1 calc . . GR

loop_
_atom_site_aniso_label
_atom_site_aniso_U_11
_atom_site_aniso_U_22
_atom_site_aniso_U_33
_atom_site_aniso_U_23
_atom_site_aniso_U_13
_atom_site_aniso_U_12
O2 0.0623(12) 0.0414(11) 0.0627(12) 0.0042(10) 0.0273(10) -0.0023(9)
O4 0.0569(11) 0.0309(10) 0.0560(11) 0.0014(9) 0.0009(9) 0.0024(9)
C22 0.0355(14) 0.0355(16) 0.0495(16) 0.0061(13) 0.0016(12) -0.0015(12)
C21 0.0366(14) 0.0376(15) 0.0453(15) 0.0066(12) 0.0110(12) -0.0004(12)
O3 0.0503(12) 0.0525(12) 0.0801(14) 0.0083(11) -0.0094(11) 0.0017(10)
O1 0.0852(15) 0.0373(12) 0.0908(16) -0.0056(11) 0.0411(13) -0.0072(10)
C20 0.0298(13) 0.0321(13) 0.0573(16) 0.0069(12) 0.0084(12) 0.0027(11)
C6 0.0610(18) 0.0413(16) 0.0371(15) 0.0047(13) 0.0009(14) -0.0201(14)
C12 0.0397(15) 0.0392(15) 0.0403(15) 0.0037(12) 0.0018(12) -0.0104(12)
C9 0.0331(14) 0.0334(14) 0.0579(17) 0.0047(13) 0.0144(13) -0.0020(11)
C8 0.0440(16) 0.0358(15) 0.0690(19) 0.0129(14) 0.0071(15) -0.0109(13)
C19 0.0440(15) 0.0347(15) 0.0717(19) 0.0067(14) 0.0181(14) 0.0003(12)
N1 0.0413(13) 0.0474(13) 0.0627(15) 0.0014(12) 0.0135(11) 0.0000(11)
C5 0.0561(18) 0.0419(16) 0.0489(16) 0.0060(14) 0.0044(14) -0.0221(14)
C7 0.0507(17) 0.0390(16) 0.0582(18) 0.0091(13) 0.0078(14) -0.0122(13)
C13 0.0427(16) 0.0421(16) 0.0538(17) 0.0057(14) 0.0050(13) -0.0089(12)
C24 0.0677(19) 0.061(2) 0.0559(18) 0.0029(16) 0.0249(15) 0.0001(16)
C4 0.078(2) 0.061(2) 0.0513(18) -0.0016(15) 0.0129(17) -0.0256(17)
C17 0.0498(17) 0.0483(17) 0.0539(18) 0.0027(14) 0.0095(14) -0.0099(13)
C10 0.0511(17) 0.0349(15) 0.0543(17) 0.0013(13) 0.0190(14) -0.0134(12)
C11 0.074(2) 0.076(2) 0.071(2) -0.0047(18) 0.0283(18) -0.0091(18)
C14 0.0473(17) 0.067(2) 0.066(2) 0.0133(17) -0.0051(16) -0.0049(15)
C16 0.074(2) 0.068(2) 0.0458(18) -0.0054(16) 0.0092(17) -0.0205(18)
C3 0.094(3) 0.087(3) 0.0431(18) 0.0035(18) -0.002(2) -0.036(2)
C15 0.068(2) 0.083(2) 0.0502(19) 0.0105(18) -0.0133(16) -0.0194(19)
C1 0.062(2) 0.065(2) 0.0540(19) 0.0119(16) 0.0017(16) -0.0148(16)
C2 0.073(2) 0.085(3) 0.057(2) 0.0195(19) -0.0113(18) -0.024(2)
C23 0.082(2) 0.0402(17) 0.066(2) -0.0087(15) 0.0007(17) -0.0066(16)
C18 0.0429(17) 0.089(3) 0.093(2) -0.006(2) 0.0159(17) 0.0118(17)

loop_
_atom_type_symbol
_atom_type_description
_atom_type_scat_dispersion_real
_atom_type_scat_dispersion_imag
_atom_type_scat_source
C C 0.0033 0.0016 'International Tables Vol C Tables 4.2.6.8 and 6.1.1.4'
H H 0.0000 0.0000 'International Tables Vol C Tables 4.2.6.8 and 6.1.1.4'
N N 0.0061 0.0033 'International Tables Vol C Tables 4.2.6.8 and 6.1.1.4'
O O 0.0106 0.0060 'International Tables Vol C Tables 4.2.6.8 and 6.1.1.4'

loop_
_geom_angle_atom_site_label_1
_geom_angle_atom_site_label_2
_geom_angle_atom_site_label_3
_geom_angle
_geom_angle_site_symmetry_1
_geom_angle_site_symmetry_3
_geom_angle_publ_flag
C22 O2 C24 116.3(2) . . ?
C21 O4 C23 116.0(2) . . ?
O2 C22 C20 112.5(2) . . ?
O1 C22 O2 122.7(2) . . ?
O1 C22 C20 124.7(2) . . ?
O4 C21 C20 112.0(2) . . ?
O3 C21 O4 123.9(2) . . ?
O3 C21 C20 124.1(2) . . ?
C22 C20 H20 108.6 . . ?
C22 C20 C19 110.4(2) . . ?
C21 C20 C22 109.88(19) . . ?
C21 C20 H20 108.6 . . ?
C21 C20 C19 110.6(2) . . ?
C19 C20 H20 108.6 . . ?
C5 C6 C7 121.3(3) . . ?
C1 C6 C5 118.6(2) . . ?
C1 C6 C7 120.1(3) . . ?
C13 C12 C8 104.6(2) . . ?
C17 C12 C8 136.9(2) . . ?
C17 C12 C13 118.5(2) . . ?
N1 C9 C8 106.2(2) . . ?
C10 C9 C8 123.5(2) . . ?
C10 C9 N1 130.3(2) . . ?
C9 C8 C12 107.6(2) . . ?
C7 C8 C12 132.4(3) . . ?
C7 C8 C9 120.0(3) . . ?
C20 C19 H19A 108.5 . . ?
C20 C19 H19B 108.5 . . ?
H19A C19 H19B 107.5 . . ?
C7 C19 C20 115.0(2) . . ?
C7 C19 H19A 108.5 . . ?
C7 C19 H19B 108.5 . . ?
C9 N1 C18 127.5(2) . . ?
C13 N1 C9 110.0(2) . . ?
C13 N1 C18 122.1(2) . . ?
C6 C5 C4 117.4(3) . . ?
C10 C5 C6 121.5(2) . . ?
C10 C5 C4 121.1(3) . . ?
C6 C7 C19 124.7(3) . . ?
C8 C7 C6 118.0(3) . . ?
C8 C7 C19 117.3(3) . . ?
N1 C13 C12 111.6(2) . . ?
N1 C13 C14 127.6(3) . . ?
C14 C13 C12 120.8(3) . . ?
O2 C24 H24A 109.5 . . ?
O2 C24 H24B 109.5 . . ?
O2 C24 H24C 109.5 . . ?
H24A C24 H24B 109.5 . . ?
H24A C24 H24C 109.5 . . ?
H24B C24 H24C 109.5 . . ?
C5 C4 H4 119.3 . . ?
C3 C4 C5 121.3(3) . . ?
C3 C4 H4 119.3 . . ?
C12 C17 H17 120.0 . . ?
C16 C17 C12 120.0(3) . . ?
C16 C17 H17 120.0 . . ?
C9 C10 C5 115.7(2) . . ?
C9 C10 C11 124.0(3) . . ?
C5 C10 C11 120.4(3) . . ?
C10 C11 H11A 109.5 . . ?
C10 C11 H11B 109.5 . . ?
C10 C11 H11C 109.5 . . ?
H11A C11 H11B 109.5 . . ?
H11A C11 H11C 109.5 . . ?
H11B C11 H11C 109.5 . . ?
C13 C14 H14 120.3 . . ?
C15 C14 C13 119.3(3) . . ?
C15 C14 H14 120.3 . . ?
C17 C16 H16 119.7 . . ?
C17 C16 C15 120.6(3) . . ?
C15 C16 H16 119.7 . . ?
C4 C3 H3 119.8 . . ?
C4 C3 C2 120.4(3) . . ?
C2 C3 H3 119.8 . . ?
C14 C15 C16 120.7(3) . . ?
C14 C15 H15 119.7 . . ?
C16 C15 H15 119.7 . . ?
C6 C1 H1 119.5 . . ?
C2 C1 C6 121.0(3) . . ?
C2 C1 H1 119.5 . . ?
C3 C2 H2 119.4 . . ?
C1 C2 C3 121.3(3) . . ?
C1 C2 H2 119.4 . . ?
O4 C23 H23A 109.5 . . ?
O4 C23 H23B 109.5 . . ?
O4 C23 H23C 109.5 . . ?
H23A C23 H23B 109.5 . . ?
H23A C23 H23C 109.5 . . ?
H23B C23 H23C 109.5 . . ?
N1 C18 H18A 109.5 . . ?
N1 C18 H18B 109.5 . . ?
N1 C18 H18C 109.5 . . ?
H18A C18 H18B 109.5 . . ?
H18A C18 H18C 109.5 . . ?
H18B C18 H18C 109.5 . . ?

loop_
_geom_bond_atom_site_label_1
_geom_bond_atom_site_label_2
_geom_bond_distance
_geom_bond_site_symmetry_2
_geom_bond_publ_flag
O2 C22 1.323(3) . ?
O2 C24 1.447(3) . ?
O4 C21 1.329(3) . ?
O4 C23 1.443(3) . ?
C22 O1 1.196(3) . ?
C22 C20 1.506(4) . ?
C21 O3 1.195(3) . ?
C21 C20 1.505(4) . ?
C20 H20 0.9800 . ?
C20 C19 1.539(3) . ?
C6 C5 1.425(4) . ?
C6 C7 1.430(4) . ?
C6 C1 1.411(4) . ?
C12 C8 1.480(4) . ?
C12 C13 1.406(4) . ?
C12 C17 1.391(4) . ?
C9 C8 1.466(4) . ?
C9 N1 1.397(3) . ?
C9 C10 1.386(4) . ?
C8 C7 1.351(4) . ?
C19 H19A 0.9700 . ?
C19 H19B 0.9700 . ?
C19 C7 1.531(4) . ?
N1 C13 1.383(3) . ?
N1 C18 1.459(3) . ?
C5 C4 1.432(4) . ?
C5 C10 1.410(4) . ?
C13 C14 1.389(4) . ?
C24 H24A 0.9600 . ?
C24 H24B 0.9600 . ?
C24 H24C 0.9600 . ?
C4 H4 0.9300 . ?
C4 C3 1.353(4) . ?
C17 H17 0.9300 . ?
C17 C16 1.376(4) . ?
C10 C11 1.493(4) . ?
C11 H11A 0.9600 . ?
C11 H11B 0.9600 . ?
C11 H11C 0.9600 . ?
C14 H14 0.9300 . ?
C14 C15 1.363(4) . ?
C16 H16 0.9300 . ?
C16 C15 1.385(4) . ?
C3 H3 0.9300 . ?
C3 C2 1.373(5) . ?
C15 H15 0.9300 . ?
C1 H1 0.9300 . ?
C1 C2 1.353(4) . ?
C2 H2 0.9300 . ?
C23 H23A 0.9600 . ?
C23 H23B 0.9600 . ?
C23 H23C 0.9600 . ?
C18 H18A 0.9600 . ?
C18 H18B 0.9600 . ?
C18 H18C 0.9600 . ?

loop_
_geom_torsion_atom_site_label_1
_geom_torsion_atom_site_label_2
_geom_torsion_atom_site_label_3
_geom_torsion_atom_site_label_4
_geom_torsion
_geom_torsion_site_symmetry_1
_geom_torsion_site_symmetry_2
_geom_torsion_site_symmetry_3
_geom_torsion_site_symmetry_4
_geom_torsion_publ_flag
O2 C22 C20 C21 47.9(3) . . . . ?
O2 C22 C20 C19 170.1(2) . . . . ?
O4 C21 C20 C22 -118.7(2) . . . . ?
O4 C21 C20 C19 119.2(2) . . . . ?
C22 C20 C19 C7 168.7(2) . . . . ?
C21 C20 C19 C7 -69.4(3) . . . . ?
O3 C21 C20 C22 62.7(3) . . . . ?
O3 C21 C20 C19 -59.5(3) . . . . ?
O1 C22 C20 C21 -133.0(3) . . . . ?
O1 C22 C20 C19 -10.7(4) . . . . ?
C20 C19 C7 C6 104.3(3) . . . . ?
C20 C19 C7 C8 -76.7(3) . . . . ?
C6 C5 C4 C3 -1.0(4) . . . . ?
C6 C5 C10 C9 -2.6(4) . . . . ?
C6 C5 C10 C11 176.2(3) . . . . ?
C6 C1 C2 C3 0.0(5) . . . . ?
C12 C8 C7 C6 178.9(2) . . . . ?
C12 C8 C7 C19 -0.2(4) . . . . ?
C12 C13 C14 C15 -3.1(4) . . . . ?
C12 C17 C16 C15 -1.2(4) . . . . ?
C9 C8 C7 C6 -1.6(4) . . . . ?
C9 C8 C7 C19 179.2(2) . . . . ?
C9 N1 C13 C12 0.4(3) . . . . ?
C9 N1 C13 C14 -179.5(3) . . . . ?
C8 C12 C13 N1 1.0(3) . . . . ?
C8 C12 C13 C14 -179.0(2) . . . . ?
C8 C12 C17 C16 -177.8(3) . . . . ?
C8 C9 N1 C13 -1.7(3) . . . . ?
C8 C9 N1 C18 -174.4(3) . . . . ?
C8 C9 C10 C5 0.0(4) . . . . ?
C8 C9 C10 C11 -178.7(3) . . . . ?
N1 C9 C8 C12 2.3(3) . . . . ?
N1 C9 C8 C7 -177.3(2) . . . . ?
N1 C9 C10 C5 179.3(2) . . . . ?
N1 C9 C10 C11 0.6(4) . . . . ?
N1 C13 C14 C15 176.8(3) . . . . ?
C5 C6 C7 C8 -0.9(4) . . . . ?
C5 C6 C7 C19 178.2(2) . . . . ?
C5 C6 C1 C2 -1.7(4) . . . . ?
C5 C4 C3 C2 -0.8(5) . . . . ?
C7 C6 C5 C4 -176.9(2) . . . . ?
C7 C6 C5 C10 3.1(4) . . . . ?
C7 C6 C1 C2 177.3(3) . . . . ?
C13 C12 C8 C9 -2.0(3) . . . . ?
C13 C12 C8 C7 177.5(3) . . . . ?
C13 C12 C17 C16 -1.3(4) . . . . ?
C13 C14 C15 C16 0.6(5) . . . . ?
C24 O2 C22 O1 -0.8(4) . . . . ?
C24 O2 C22 C20 178.4(2) . . . . ?
C4 C5 C10 C9 177.4(2) . . . . ?
C4 C5 C10 C11 -3.8(4) . . . . ?
C4 C3 C2 C1 1.3(5) . . . . ?
C17 C12 C8 C9 174.9(3) . . . . ?
C17 C12 C8 C7 -5.7(5) . . . . ?
C17 C12 C13 N1 -176.5(2) . . . . ?
C17 C12 C13 C14 3.4(4) . . . . ?
C17 C16 C15 C14 1.5(5) . . . . ?
C10 C9 C8 C12 -178.3(2) . . . . ?
C10 C9 C8 C7 2.2(4) . . . . ?
C10 C9 N1 C13 178.9(3) . . . . ?
C10 C9 N1 C18 6.3(4) . . . . ?
C10 C5 C4 C3 179.1(3) . . . . ?
C1 C6 C5 C4 2.1(4) . . . . ?
C1 C6 C5 C10 -177.9(2) . . . . ?
C1 C6 C7 C8 -179.8(2) . . . . ?
C1 C6 C7 C19 -0.8(4) . . . . ?
C23 O4 C21 O3 0.7(4) . . . . ?
C23 O4 C21 C20 -177.9(2) . . . . ?
C18 N1 C13 C12 173.6(2) . . . . ?
C18 N1 C13 C14 -6.4(4) . . . . ?
